data_4125467
loop_
_publ_author_name
'Bhattacharya, Papri'
'Heiden, Zachariah M.'
'Wiedner, Eric S.'
'Raugei, Simone'
'Piro, Nicholas A.'
'Kassel, W. Scott'
'Bullock, R. Morris'
'Mock, Michael T.'

_publ_section_title
;
 Ammonia Oxidation by Abstraction of Three Hydrogen Atoms from a Mo-NH3
 Complex.
;
_journal_issue 8
_journal_name_full 'Journal of the American Chemical Society'
_journal_page_first 2916
_journal_page_last 2919
_journal_paper_doi 10.1021/jacs.7b00002
_journal_volume 139
_journal_year 2017
_chemical_absolute_configuration ad
_chemical_formula_moiety 'C47 H70 Mo N3 O P2, C32 H12 B F24'
_chemical_formula_sum 'C79 H82 B F24 Mo N3 O P2'
_chemical_formula_weight 1714.16
_space_group_crystal_system orthorhombic
_space_group_IT_number 19
_space_group_name_Hall 'P 2ac 2ab'
_space_group_name_H-M_alt 'P 21 21 21'
_symmetry_space_group_name_Hall 'P 2ac 2ab'
_symmetry_space_group_name_H-M 'P 21 21 21'
_atom_sites_solution_hydrogens geom
_atom_sites_solution_primary direct
_audit_creation_date 2016-06-06
_audit_creation_method
;
Olex2 1.2
(compiled 2016.02.19 svn.r3266 for OlexSys, GUI svn.r5155)
;
_cell_angle_alpha 90
_cell_angle_beta 90
_cell_angle_gamma 90
_cell_formula_units_Z 4
_cell_length_a 18.6539(4)
_cell_length_b 20.3751(4)
_cell_length_c 20.9110(4)
_cell_measurement_reflns_used 9658
_cell_measurement_temperature 100
_cell_measurement_theta_max 30.992
_cell_measurement_theta_min 2.224
_cell_volume 7947.7(3)
_computing_molecular_graphics 'Olex2 (Dolomanov et al., 2009)'
_computing_publication_material 'Olex2 (Dolomanov et al., 2009)'
_computing_structure_refinement 'XL (Sheldrick, 2008)'
_computing_structure_solution 'XT (Sheldrick, 2015)'
_diffrn_ambient_temperature 100
_diffrn_detector_area_resol_mean 8
_diffrn_measured_fraction_theta_full 1.000
_diffrn_measured_fraction_theta_max 1.000
_diffrn_measurement_device_type 'Bruker SMART APEX CCD area detector'
_diffrn_measurement_method '\w and \f scans'
_diffrn_radiation_monochromator graphite
_diffrn_radiation_type MoK\a
_diffrn_radiation_wavelength 0.71073
_diffrn_reflns_av_R_equivalents 0.0515
_diffrn_reflns_av_unetI/netI 0.0378
_diffrn_reflns_Laue_measured_fraction_full 1.000
_diffrn_reflns_Laue_measured_fraction_max 1.000
_diffrn_reflns_limit_h_max 27
_diffrn_reflns_limit_h_min -27
_diffrn_reflns_limit_k_max 27
_diffrn_reflns_limit_k_min -29
_diffrn_reflns_limit_l_max 30
_diffrn_reflns_limit_l_min -30
_diffrn_reflns_number 167870
_diffrn_reflns_point_group_measured_fraction_full 1.000
_diffrn_reflns_point_group_measured_fraction_max 1.000
_diffrn_reflns_theta_full 26.000
_diffrn_reflns_theta_max 30.998
_diffrn_reflns_theta_min 1.463
_diffrn_source 'sealed tube'
_exptl_absorpt_coefficient_mu 0.308
_exptl_absorpt_correction_T_max 0.7462
_exptl_absorpt_correction_T_min 0.7020
_exptl_absorpt_correction_type multi-scan
_exptl_absorpt_process_details
;
SADABS-2014/5 (Bruker,2014/5) was used for absorption correction.
wR2(int) was 0.1239 before and 0.0549 after correction.
The Ratio of minimum to maximum transmission is 0.9408.
The \l/2 correction factor is 0.00150.
;
_exptl_crystal_colour orange
_exptl_crystal_colour_primary orange
_exptl_crystal_density_diffrn 1.433
_exptl_crystal_description block
_exptl_crystal_F_000 3512
_exptl_crystal_size_max 0.25
_exptl_crystal_size_mid 0.25
_exptl_crystal_size_min 0.1
_refine_diff_density_max 1.020
_refine_diff_density_min -0.827
_refine_diff_density_rms 0.078
_refine_ls_abs_structure_details
;
 Flack x determined using 9391 quotients [(I+)-(I-)]/[(I+)+(I-)]
 (Parsons, Flack and Wagner, Acta Cryst. B69 (2013) 249-259).
;
_refine_ls_abs_structure_Flack -0.037(7)
_refine_ls_extinction_method none
_refine_ls_goodness_of_fit_ref 1.046
_refine_ls_hydrogen_treatment constr
_refine_ls_matrix_type full
_refine_ls_number_parameters 1099
_refine_ls_number_reflns 25349
_refine_ls_number_restraints 122
_refine_ls_restrained_S_all 1.068
_refine_ls_R_factor_all 0.0539
_refine_ls_R_factor_gt 0.0446
_refine_ls_shift/su_max 0.002
_refine_ls_shift/su_mean 0.000
_refine_ls_structure_factor_coef Fsqd
_refine_ls_weighting_details 'w=1/[\s^2^(Fo^2^)+(0.0603P)^2^+3.6033P] where P=(Fo^2^+2Fc^2^)/3'
_refine_ls_weighting_scheme calc
_refine_ls_wR_factor_gt 0.1071
_refine_ls_wR_factor_ref 0.1127
_reflns_Friedel_coverage 0.858
_reflns_Friedel_fraction_full 1.000
_reflns_Friedel_fraction_max 1.000
_reflns_number_gt 22583
_reflns_number_total 25349
_reflns_threshold_expression 'I > 2\s(I)'
_cod_data_source_file ja7b00002_si_002.cif
_cod_data_source_block pnl226
_cod_depositor_comments 'Adding full bibliography for 4125466--4125467.cif.'
_cod_database_code 4125467
_shelx_space_group_comment
;
The symmetry employed for this shelxl refinement is uniquely defined
by the following loop, which should always be used as a source of
symmetry information in preference to the above space-group names.
They are only intended as comments.
;
_olex2_refinement_description
;
1. Fixed Uiso
 At 1.2 times of:
  All C(H) groups, All C(H,H) groups
 At 1.5 times of:
  All C(H,H,H) groups
2. Restrained distances
 F17-C71 \\sim F16-C71 \\sim F18-C71
 with sigma of 0.02
 F3-C54 \\sim F1-C54 \\sim F2-C54
 with sigma of 0.02
 F11A-C63 \\sim F10A-C63 \\sim F10-C63 \\sim F12-C63 \\sim F12A-C63 \\sim
F11-C63
 with sigma of 0.02
 F18A-C71 \\sim F17-C71 \\sim F17A-C71 \\sim F16-C71 \\sim F16A-C71 \\sim
F18-C71
 with sigma of 0.02
 F12-F11 \\sim F11A-F12A
 with sigma of 0.02
 F12-F10 \\sim F10A-F11A
 with sigma of 0.02
 F22A-C79 \\sim F22-C79 \\sim F23A-C79 \\sim F23-C79 \\sim F24A-C79 \\sim
F24-C79
 with sigma of 0.02
3. Rigid bond restraints
 F1, F21, F4, F8, F14, F9, F19, F13, F15, F7, F20, F24, F6, F10, F16, F12, F5,
 F23, F11, F22, F2, F17, F3, F18
 with sigma for 1-2 distances of 0.01 and sigma for 1-3 distances of 0.01
4. Uiso/Uaniso restraints and constraints
F1 \\sim F21 \\sim F4 \\sim F8 \\sim F14 \\sim F9 \\sim F19 \\sim F13 \\sim F15
\\sim F7 \\sim F20 \\sim F24 \\sim F6 \\sim F10 \\sim F16 \\sim F12 \\sim F5
\\sim F23 \\sim F11 \\sim F22 \\sim F2 \\sim F17 \\sim F3 \\sim F18: within 2A
with sigma of 0.04 and sigma for terminal atoms of 0.08
Uanis(F11A) \\sim Ueq, Uanis(F10) \\sim Ueq, Uanis(F10A) \\sim Ueq, Uanis(F12)
\\sim Ueq, Uanis(F12A) \\sim Ueq, Uanis(F11) \\sim Ueq: with sigma of 0.01 and
sigma for terminal atoms of 0.02
Uanis(F3) \\sim Ueq, Uanis(F2) \\sim Ueq, Uanis(F1) \\sim Ueq: with sigma of
0.02 and sigma for terminal atoms of 0.04
Uanis(F23A) \\sim Ueq, Uanis(F22A) \\sim Ueq, Uanis(F24A) \\sim Ueq: with sigma
of 0.02 and sigma for terminal atoms of 0.04
5. Others
 Sof(F11A)=Sof(F12A)=Sof(F10A)=1-FVAR(1)
 Sof(F10)=Sof(F12)=Sof(F11)=FVAR(1)
 Sof(F18A)=Sof(F16A)=Sof(F17A)=1-FVAR(2)
 Sof(F16)=Sof(F17)=Sof(F18)=FVAR(2)
 Sof(F23A)=Sof(F22A)=Sof(F24A)=1-FVAR(3)
 Sof(F24)=Sof(F23)=Sof(F22)=FVAR(3)
6.a Secondary CH2 refined with riding coordinates:
 C8(H8A,H8B), C7(H7A,H7B), C6(H6A,H6B), C9(H9A,H9B)
6.b Aromatic/amide H refined with riding coordinates:
 C53(H53), C67(H67), C49(H49), C57(H57), C75(H75), C59(H59), C69(H69),
 C61(H61), C12(H12), C11(H11), C14(H14), C35(H35), C15(H15), C51(H51), C77(H77),
  C73(H73), C31(H31), C65(H65), C13(H13), C1(H1), C3(H3), C2(H2), C17(H17),
 C19(H19), C5(H5), C4(H4), C21(H21), C18(H18), C20(H20)
6.c Idealised Me refined as rotating group:
 C37(H37A,H37B,H37C), C39(H39A,H39B,H39C), C45(H45A,H45B,H45C), C24(H24A,H24B,
 H24C), C25(H25A,H25B,H25C), C42(H42A,H42B,H42C), C27(H27A,H27B,H27C), C41(H41A,
 H41B,H41C), C38(H38A,H38B,H38C), C23(H23A,H23B,H23C), C29(H29A,H29B,H29C),
 C43(H43A,H43B,H43C), C28(H28A,H28B,H28C), C47(H47A,H47B,H47C), C46(H46A,H46B,
 H46C)
;
_shelx_shelxl_version_number 2014/7
_olex2_exptl_crystal_mounting_method 'Mounted in NVH imersion oil on a nylon fiber.'
_olex2_submission_special_instructions 'No special instructions were received'

loop_
_space_group_symop_operation_xyz
'x, y, z'
'-x+1/2, -y, z+1/2'
'-x, y+1/2, -z+1/2'
'x+1/2, -y+1/2, -z'

loop_
_atom_site_label
_atom_site_type_symbol
_atom_site_fract_x
_atom_site_fract_y
_atom_site_fract_z
_atom_site_U_iso_or_equiv
_atom_site_adp_type
_atom_site_occupancy
_atom_site_site_symmetry_order
_atom_site_calc_flag
_atom_site_refinement_flags_posn
_atom_site_refinement_flags_adp
_atom_site_refinement_flags_occupancy
_atom_site_disorder_assembly
_atom_site_disorder_group
Mo1 Mo 0.74113(2) 0.64251(2) 0.07457(2) 0.01702(6) Uani 1 1 d . . . . .
P1 P 0.80761(4) 0.72781(4) 0.12794(3) 0.01586(13) Uani 1 1 d . . . . .
P2 P 0.76755(4) 0.59714(4) 0.17866(4) 0.01879(14) Uani 1 1 d . . . . .
F1 F 0.51437(17) 0.95453(15) 0.37424(12) 0.0516(7) Uani 1 1 d D U . . .
F21 F 0.68296(18) 0.59647(14) 0.48270(15) 0.0533(7) Uani 1 1 d . U . . .
F4 F 0.38795(15) 0.97693(18) 0.57043(15) 0.0620(9) Uani 1 1 d . U . . .
F8 F 0.64696(16) 1.04770(13) 0.75194(16) 0.0527(7) Uani 1 1 d . U . . .
F14 F 0.82683(17) 0.99424(14) 0.47052(19) 0.0689(11) Uani 1 1 d . U . . .
N2 N 0.90949(13) 0.63140(12) 0.15497(13) 0.0181(5) Uani 1 1 d . . . . .
N3 N 0.77159(15) 0.70728(13) 0.25453(12) 0.0210(5) Uani 1 1 d . . . . .
F9 F 0.7562(2) 1.05416(14) 0.72706(19) 0.0748(11) Uani 1 1 d . U . . .
F19 F 0.5770(2) 0.56035(15) 0.49597(17) 0.0657(9) Uani 1 1 d . U . . .
N1 N 0.65503(14) 0.67070(13) 0.09137(12) 0.0183(5) Uani 1 1 d . . . . .
F13 F 0.9284(2) 0.97772(17) 0.5127(2) 0.0759(11) Uani 1 1 d . U . . .
F15 F 0.9066(2) 0.93830(14) 0.42179(16) 0.0659(10) Uani 1 1 d . U . . .
F7 F 0.7253(2) 1.03863(14) 0.82437(14) 0.0713(11) Uani 1 1 d . U . . .
C48 C 0.62044(16) 0.87613(14) 0.56907(16) 0.0188(5) Uani 1 1 d . . . . .
F20 F 0.5949(2) 0.64824(15) 0.44095(15) 0.0663(9) Uani 1 1 d . U . . .
F24 F 0.5062(4) 0.6934(2) 0.7523(3) 0.060(2) Uani 0.681(11) 1 d D U P A 1
C52 C 0.50568(16) 0.93457(14) 0.56955(17) 0.0216(6) Uani 1 1 d . . . . .
C66 C 0.84981(19) 0.88816(17) 0.50942(17) 0.0245(6) Uani 1 1 d . . . . .
F6 F 0.41829(17) 0.91873(19) 0.64804(18) 0.0776(13) Uani 1 1 d . U . . .
C53 C 0.56089(17) 0.90216(15) 0.60134(16) 0.0202(6) Uani 1 1 d . . . . .
H53 H 0.5582 0.8975 0.6465 0.024 Uiso 1 1 calc R . . . .
C67 C 0.89154(18) 0.83157(18) 0.50504(17) 0.0261(7) Uani 1 1 d . . . . .
H67 H 0.9363 0.8320 0.4834 0.031 Uiso 1 1 calc R . . . .
F10 F 0.6948(3) 0.7949(3) 0.8892(2) 0.067(2) Uani 0.752(11) 1 d D U P B 1
F16 F 0.9102(9) 0.6812(6) 0.5823(6) 0.066(4) Uani 0.50(3) 1 d D U P C 1
C56 C 0.69679(15) 0.85844(17) 0.67824(14) 0.0206(5) Uani 1 1 d . . . . .
F12 F 0.8032(3) 0.8085(3) 0.8770(2) 0.0618(17) Uani 0.752(11) 1 d D U P B 1
C49 C 0.62069(18) 0.88533(16) 0.50299(16) 0.0221(6) Uani 1 1 d . . . . .
H49 H 0.6598 0.8686 0.4789 0.027 Uiso 1 1 calc R . . . .
C57 C 0.69675(17) 0.92536(16) 0.69282(16) 0.0227(6) Uani 1 1 d . . . . .
H57 H 0.6857 0.9558 0.6599 0.027 Uiso 1 1 calc R . . . .
C22 C 0.98789(18) 0.61404(16) 0.16123(17) 0.0232(6) Uani 1 1 d . . . . .
F5 F 0.45995(19) 1.0140(2) 0.6386(2) 0.0967(16) Uani 1 1 d . U . . .
C72 C 0.64194(17) 0.75740(16) 0.60770(16) 0.0220(6) Uani 1 1 d . . . . .
C75 C 0.5715(2) 0.63359(17) 0.6045(2) 0.0347(8) Uani 1 1 d . . . . .
H75 H 0.5485 0.5920 0.6035 0.042 Uiso 1 1 calc R . . . .
C32 C 0.5467(2) 0.80047(19) 0.15292(17) 0.0292(7) Uani 1 1 d . . . . .
C59 C 0.72772(18) 0.90659(19) 0.80342(16) 0.0273(7) Uani 1 1 d . . . . .
H59 H 0.7370 0.9225 0.8453 0.033 Uiso 1 1 calc R . . . .
C69 C 0.80072(17) 0.77382(16) 0.56464(15) 0.0227(6) Uani 1 1 d . . . . .
H69 H 0.7853 0.7341 0.5840 0.027 Uiso 1 1 calc R . . . .
C61 C 0.71578(18) 0.81623(18) 0.72869(16) 0.0253(6) Uani 1 1 d . . . . .
H61 H 0.7196 0.7705 0.7207 0.030 Uiso 1 1 calc R . . . .
C8 C 0.76237(18) 0.75446(14) 0.20263(13) 0.0198(5) Uani 1 1 d . . . . .
H8A H 0.7821 0.7974 0.2160 0.024 Uiso 1 1 calc R . . . .
H8B H 0.7106 0.7603 0.1941 0.024 Uiso 1 1 calc R . . . .
O1 O 0.4463(2) 0.7880(2) 0.22048(19) 0.0657(12) Uani 1 1 d . . . . .
C12 C 0.7874(2) 0.88927(18) 0.0137(2) 0.0346(8) Uani 1 1 d . . . . .
H12 H 0.7589 0.9022 -0.0218 0.041 Uiso 1 1 calc R . . . .
C11 C 0.7807(2) 0.82589(17) 0.03883(17) 0.0262(7) Uani 1 1 d . . . . .
H11 H 0.7481 0.7956 0.0203 0.031 Uiso 1 1 calc R . . . .
C14 C 0.8769(2) 0.91498(17) 0.0927(2) 0.0346(9) Uani 1 1 d . . . . .
H14 H 0.9098 0.9453 0.1109 0.042 Uiso 1 1 calc R . . . .
C35 C 0.55456(18) 0.66049(18) 0.16120(17) 0.0260(7) Uani 1 1 d . . . . .
H35 H 0.5652 0.6153 0.1672 0.031 Uiso 1 1 calc R . . . .
C60 C 0.72919(19) 0.83973(18) 0.79012(16) 0.0280(7) Uani 1 1 d . . . . .
C55 C 0.4440(2) 0.96125(19) 0.60676(19) 0.0307(8) Uani 1 1 d . . . . .
F23 F 0.4716(2) 0.6115(2) 0.6984(3) 0.0507(15) Uani 0.681(11) 1 d D U P A 1
C15 C 0.87005(19) 0.85268(17) 0.11804(17) 0.0267(6) Uani 1 1 d . . . . .
H15 H 0.8981 0.8404 0.1540 0.032 Uiso 1 1 calc R . . . .
C58 C 0.71220(17) 0.94926(17) 0.75357(16) 0.0240(6) Uani 1 1 d . . . . .
C64 C 0.75687(17) 0.82978(14) 0.56886(14) 0.0209(5) Uani 1 1 d . . . . .
F11 F 0.7561(6) 0.7329(3) 0.8250(2) 0.095(4) Uani 0.752(11) 1 d D U P B 1
C51 C 0.50773(19) 0.94278(16) 0.50382(16) 0.0239(6) Uani 1 1 d . . . . .
H51 H 0.4701 0.9649 0.4820 0.029 Uiso 1 1 calc R . . . .
C74 C 0.6091(2) 0.65644(17) 0.5523(2) 0.0295(7) Uani 1 1 d . . . . .
C10 C 0.82227(18) 0.80760(14) 0.09126(15) 0.0201(6) Uani 1 1 d . . . . .
C44 C 0.4843(2) 0.6560(3) 0.2639(2) 0.0453(11) Uani 1 1 d . . . . .
C68 C 0.86614(18) 0.77529(17) 0.53278(16) 0.0250(6) Uani 1 1 d . . . . .
C34 C 0.51487(19) 0.6913(2) 0.20549(19) 0.0335(8) Uani 1 1 d . . . . .
F22 F 0.5716(3) 0.6047(3) 0.7466(2) 0.0545(18) Uani 0.681(11) 1 d D U P A 1
B1 B 0.67992(19) 0.83066(17) 0.60648(17) 0.0191(6) Uani 1 1 d . . . . .
C30 C 0.58291(17) 0.69413(16) 0.10252(15) 0.0203(6) Uani 1 1 d . . . . .
C77 C 0.60192(19) 0.73396(17) 0.65932(19) 0.0279(7) Uani 1 1 d . . . . .
H77 H 0.5975 0.7605 0.6964 0.033 Uiso 1 1 calc R . . . .
C37 C 0.5676(2) 0.7072(2) -0.01885(18) 0.0344(8) Uani 1 1 d . . . . .
H37A H 0.5667 0.7551 -0.0148 0.052 Uiso 1 1 calc GR . . . .
H37B H 0.5396 0.6940 -0.0564 0.052 Uiso 1 1 calc GR . . . .
H37C H 0.6172 0.6923 -0.0239 0.052 Uiso 1 1 calc GR . . . .
C63 C 0.7433(2) 0.7920(2) 0.84362(18) 0.0396(9) Uani 1 1 d D . . . .
C73 C 0.64353(19) 0.71735(17) 0.55404(18) 0.0266(7) Uani 1 1 d . . . . .
H73 H 0.6689 0.7318 0.5172 0.032 Uiso 1 1 calc R . . . .
C7 C 0.86358(17) 0.59614(16) 0.20051(16) 0.0215(6) Uani 1 1 d . . . . .
H7A H 0.8693 0.6161 0.2434 0.026 Uiso 1 1 calc R . . . .
H7B H 0.8799 0.5500 0.2033 0.026 Uiso 1 1 calc R . . . .
C33 C 0.4985(2) 0.7621(2) 0.19543(19) 0.0379(9) Uani 1 1 d . . . . .
C31 C 0.58571(18) 0.76735(17) 0.11053(16) 0.0236(6) Uani 1 1 d . . . . .
H31 H 0.6173 0.7915 0.0837 0.028 Uiso 1 1 calc R . . . .
C16 C 0.7360(2) 0.51569(16) 0.20091(18) 0.0287(7) Uani 1 1 d . . . . .
C62 C 0.7109(2) 1.0220(2) 0.76447(19) 0.0340(8) Uani 1 1 d . . . . .
C76 C 0.5682(2) 0.67269(18) 0.6582(2) 0.0334(8) Uani 1 1 d . . . . .
F2 F 0.5749(3) 0.8683(2) 0.37092(15) 0.117(2) Uani 1 1 d D U . . .
C6 C 0.89732(16) 0.70267(15) 0.15691(16) 0.0198(6) Uani 1 1 d . . . . .
H6A H 0.9343 0.7246 0.1305 0.024 Uiso 1 1 calc R . . . .
H6B H 0.9033 0.7181 0.2015 0.024 Uiso 1 1 calc R . . . .
F17 F 0.8844(12) 0.6733(9) 0.4860(10) 0.102(8) Uani 0.50(3) 1 d D U P C 1
C65 C 0.78467(18) 0.88677(16) 0.54107(16) 0.0228(6) Uani 1 1 d . . . . .
H65 H 0.7577 0.9262 0.5440 0.027 Uiso 1 1 calc R . . . .
C9 C 0.72902(17) 0.64846(17) 0.24375(14) 0.0239(6) Uani 1 1 d . . . . .
H9A H 0.6794 0.6612 0.2323 0.029 Uiso 1 1 calc R . . . .
H9B H 0.7270 0.6225 0.2837 0.029 Uiso 1 1 calc R . . . .
C39 C 0.4589(2) 0.7011(2) 0.0502(2) 0.0429(10) Uani 1 1 d . . . . .
H39A H 0.4388 0.6826 0.0895 0.064 Uiso 1 1 calc GR . . . .
H39B H 0.4295 0.6877 0.0136 0.064 Uiso 1 1 calc GR . . . .
H39C H 0.4593 0.7491 0.0532 0.064 Uiso 1 1 calc GR . . . .
C13 C 0.8353(3) 0.93296(17) 0.0402(2) 0.0391(10) Uani 1 1 d . . . . .
H13 H 0.8400 0.9757 0.0226 0.047 Uiso 1 1 calc R . . . .
C40 C 0.5470(3) 0.8760(2) 0.1562(2) 0.0400(10) Uani 1 1 d . . . . .
C1 C 0.7913(2) 0.6510(2) -0.02703(16) 0.0364(9) Uani 1 1 d . . . . .
H1 H 0.7888 0.6918 -0.0488 0.044 Uiso 1 1 calc R . . . .
C36 C 0.53520(19) 0.67618(17) 0.04121(17) 0.0266(7) Uani 1 1 d . . . . .
C71 C 0.9094(2) 0.7124(2) 0.5279(2) 0.0363(9) Uani 1 1 d D . . . .
C26 C 0.7670(2) 0.7382(2) 0.31995(16) 0.0337(8) Uani 1 1 d . . . . .
C50 C 0.56575(19) 0.91809(16) 0.47085(16) 0.0241(6) Uani 1 1 d . . . . .
F3 F 0.6253(2) 0.9603(4) 0.38324(19) 0.164(3) Uani 1 1 d D U . . .
C78 C 0.6155(3) 0.61580(19) 0.4933(2) 0.0405(9) Uani 1 1 d . . . . .
C3 C 0.8311(2) 0.56669(19) 0.03494(18) 0.0328(8) Uani 1 1 d . . . . .
H3 H 0.8605 0.5405 0.0618 0.039 Uiso 1 1 calc R . . . .
C45 C 0.5189(3) 0.5884(3) 0.2736(3) 0.0573(14) Uani 1 1 d . . . . .
H45A H 0.5082 0.5603 0.2367 0.086 Uiso 1 1 calc GR . . . .
H45B H 0.4997 0.5681 0.3125 0.086 Uiso 1 1 calc GR . . . .
H45C H 0.5709 0.5935 0.2778 0.086 Uiso 1 1 calc GR . . . .
C54 C 0.5710(3) 0.9267(2) 0.4003(2) 0.0426(11) Uani 1 1 d D . . . .
C2 C 0.8488(2) 0.6286(2) 0.01093(17) 0.0328(8) Uani 1 1 d . . . . .
H2 H 0.8922 0.6517 0.0188 0.039 Uiso 1 1 calc R . . . .
C70 C 0.8769(2) 0.9498(2) 0.4789(2) 0.0376(9) Uani 1 1 d . . . . .
C17 C 0.7637(3) 0.4832(2) 0.2544(2) 0.0494(12) Uani 1 1 d . . . . .
H17 H 0.8010 0.5027 0.2788 0.059 Uiso 1 1 calc R . . . .
C19 C 0.6825(3) 0.3935(2) 0.2363(3) 0.0618(16) Uani 1 1 d . . . . .
H19 H 0.6648 0.3514 0.2477 0.074 Uiso 1 1 calc R . . . .
C5 C 0.7383(2) 0.6018(2) -0.02691(16) 0.0365(8) Uani 1 1 d . . . . .
H5 H 0.6941 0.6036 -0.0495 0.044 Uiso 1 1 calc R . . . .
C4 C 0.7615(2) 0.54938(19) 0.01236(19) 0.0365(8) Uani 1 1 d . . . . .
H4 H 0.7357 0.5103 0.0218 0.044 Uiso 1 1 calc R . . . .
C21 C 0.6814(2) 0.4867(2) 0.1666(2) 0.0377(9) Uani 1 1 d . . . . .
H21 H 0.6621 0.5085 0.1302 0.045 Uiso 1 1 calc R . . . .
C24 C 0.9974(2) 0.5405(2) 0.1679(3) 0.0543(14) Uani 1 1 d . . . . .
H24A H 0.9783 0.5261 0.2092 0.081 Uiso 1 1 calc GR . . . .
H24B H 1.0485 0.5296 0.1654 0.081 Uiso 1 1 calc GR . . . .
H24C H 0.9717 0.5182 0.1333 0.081 Uiso 1 1 calc GR . . . .
C18 C 0.7365(3) 0.4221(3) 0.2715(3) 0.0666(17) Uani 1 1 d . . . . .
H18 H 0.7553 0.3999 0.3078 0.080 Uiso 1 1 calc R . . . .
C79 C 0.5316(3) 0.6478(2) 0.7158(3) 0.0508(12) Uani 1 1 d D . . . .
F18 F 0.9785(4) 0.7265(5) 0.5194(11) 0.066(5) Uani 0.50(3) 1 d D U P C 1
C25 C 1.0236(2) 0.6473(3) 0.2175(2) 0.0508(12) Uani 1 1 d . . . . .
H25A H 1.0229 0.6949 0.2113 0.076 Uiso 1 1 calc GR . . . .
H25B H 1.0734 0.6322 0.2209 0.076 Uiso 1 1 calc GR . . . .
H25C H 0.9978 0.6362 0.2569 0.076 Uiso 1 1 calc GR . . . .
C42 C 0.5552(3) 0.8988(3) 0.2255(2) 0.0563(15) Uani 1 1 d . . . . .
H42A H 0.5173 0.8791 0.2517 0.084 Uiso 1 1 calc GR . . . .
H42B H 0.5515 0.9467 0.2274 0.084 Uiso 1 1 calc GR . . . .
H42C H 0.6022 0.8851 0.2418 0.084 Uiso 1 1 calc GR . . . .
C27 C 0.7688(4) 0.6854(3) 0.37073(18) 0.0545(13) Uani 1 1 d . . . . .
H27A H 0.7237 0.6607 0.3699 0.082 Uiso 1 1 calc GR . . . .
H27B H 0.7751 0.7057 0.4128 0.082 Uiso 1 1 calc GR . . . .
H27C H 0.8089 0.6555 0.3623 0.082 Uiso 1 1 calc GR . . . .
C20 C 0.6544(3) 0.4259(2) 0.1848(3) 0.0542(14) Uani 1 1 d . . . . .
H20 H 0.6162 0.4067 0.1612 0.065 Uiso 1 1 calc R . . . .
C41 C 0.6103(3) 0.9042(2) 0.1187(2) 0.0479(11) Uani 1 1 d . . . . .
H41A H 0.6545 0.8819 0.1317 0.072 Uiso 1 1 calc GR . . . .
H41B H 0.6145 0.9513 0.1275 0.072 Uiso 1 1 calc GR . . . .
H41C H 0.6024 0.8975 0.0728 0.072 Uiso 1 1 calc GR . . . .
C38 C 0.5329(2) 0.60125(18) 0.0331(2) 0.0327(8) Uani 1 1 d . . . . .
H38A H 0.5820 0.5840 0.0321 0.049 Uiso 1 1 calc GR . . . .
H38B H 0.5085 0.5903 -0.0070 0.049 Uiso 1 1 calc GR . . . .
H38C H 0.5069 0.5817 0.0691 0.049 Uiso 1 1 calc GR . . . .
C23 C 1.0254(3) 0.6332(4) 0.1001(3) 0.0663(18) Uani 1 1 d . . . . .
H23A H 1.0015 0.6122 0.0637 0.099 Uiso 1 1 calc GR . . . .
H23B H 1.0755 0.6188 0.1019 0.099 Uiso 1 1 calc GR . . . .
H23C H 1.0236 0.6810 0.0950 0.099 Uiso 1 1 calc GR . . . .
C29 C 0.8357(3) 0.7795(3) 0.3286(2) 0.0526(13) Uani 1 1 d . . . . .
H29A H 0.8778 0.7510 0.3253 0.079 Uiso 1 1 calc GR . . . .
H29B H 0.8350 0.8006 0.3707 0.079 Uiso 1 1 calc GR . . . .
H29C H 0.8378 0.8132 0.2952 0.079 Uiso 1 1 calc GR . . . .
C43 C 0.4769(3) 0.9028(3) 0.1274(3) 0.0566(15) Uani 1 1 d . . . . .
H43A H 0.4743 0.8909 0.0820 0.085 Uiso 1 1 calc GR . . . .
H43B H 0.4759 0.9507 0.1316 0.085 Uiso 1 1 calc GR . . . .
H43C H 0.4359 0.8838 0.1501 0.085 Uiso 1 1 calc GR . . . .
C28 C 0.7014(3) 0.7819(3) 0.3273(2) 0.0635(17) Uani 1 1 d . . . . .
H28A H 0.7041 0.8181 0.2965 0.095 Uiso 1 1 calc GR . . . .
H28B H 0.6999 0.7997 0.3708 0.095 Uiso 1 1 calc GR . . . .
H28C H 0.6580 0.7561 0.3192 0.095 Uiso 1 1 calc GR . . . .
C47 C 0.4982(4) 0.6966(4) 0.3250(3) 0.0752(19) Uani 1 1 d . . . . .
H47A H 0.5499 0.6994 0.3328 0.113 Uiso 1 1 calc GR . . . .
H47B H 0.4749 0.6753 0.3616 0.113 Uiso 1 1 calc GR . . . .
H47C H 0.4785 0.7408 0.3195 0.113 Uiso 1 1 calc GR . . . .
C46 C 0.4034(3) 0.6455(5) 0.2544(3) 0.088(3) Uani 1 1 d . . . . .
H46A H 0.3803 0.6879 0.2462 0.133 Uiso 1 1 calc GR . . . .
H46B H 0.3829 0.6258 0.2931 0.133 Uiso 1 1 calc GR . . . .
H46C H 0.3955 0.6162 0.2180 0.133 Uiso 1 1 calc GR . . . .
F11A F 0.6899(9) 0.7458(9) 0.8453(9) 0.083(7) Uani 0.248(11) 1 d D U P B 2
F12A F 0.7974(9) 0.7556(9) 0.8324(10) 0.073(7) Uani 0.248(11) 1 d D U P B 2
F10A F 0.7520(15) 0.8128(7) 0.8970(6) 0.089(8) Uani 0.248(11) 1 d D U P B 2
F18A F 0.9564(11) 0.7129(6) 0.4796(10) 0.080(6) Uani 0.50(3) 1 d D . P C 2
F16A F 0.9424(10) 0.6946(7) 0.5795(7) 0.069(4) Uani 0.50(3) 1 d D . P C 2
F17A F 0.8702(7) 0.6609(6) 0.5143(8) 0.059(3) Uani 0.50(3) 1 d D . P C 2
F23A F 0.5195(18) 0.5892(6) 0.7274(10) 0.140(13) Uani 0.319(11) 1 d D U P A 2
F22A F 0.5730(8) 0.6632(9) 0.7756(5) 0.096(7) Uani 0.319(11) 1 d D U P A 2
F24A F 0.4740(12) 0.6791(13) 0.7363(14) 0.133(10) Uani 0.319(11) 1 d D U P A 2

loop_
_atom_site_aniso_label
_atom_site_aniso_U_11
_atom_site_aniso_U_22
_atom_site_aniso_U_33
_atom_site_aniso_U_23
_atom_site_aniso_U_13
_atom_site_aniso_U_12
Mo1 0.01937(11) 0.01542(10) 0.01626(9) -0.00180(9) -0.00178(9) 0.00025(9)
P1 0.0175(3) 0.0135(3) 0.0165(3) 0.0004(3) -0.0001(3) -0.0002(3)
P2 0.0172(3) 0.0168(3) 0.0224(3) 0.0042(3) -0.0019(3) -0.0025(3)
F1 0.0633(18) 0.0645(18) 0.0270(11) 0.0018(11) -0.0136(11) 0.0278(15)
F21 0.0618(19) 0.0379(14) 0.0603(17) -0.0122(13) 0.0055(14) 0.0078(13)
F4 0.0360(13) 0.100(2) 0.0498(15) 0.0123(17) 0.0026(13) 0.0385(15)
F8 0.0523(17) 0.0296(13) 0.076(2) -0.0078(13) -0.0093(15) 0.0074(12)
F14 0.0541(18) 0.0387(15) 0.114(3) 0.0387(17) 0.0455(18) 0.0144(13)
N2 0.0147(11) 0.0144(12) 0.0251(12) 0.0007(9) -0.0005(9) -0.0001(9)
N3 0.0244(14) 0.0249(13) 0.0137(10) 0.0002(9) -0.0013(9) 0.0019(10)
F9 0.081(2) 0.0403(15) 0.103(3) -0.0067(16) 0.044(2) -0.0276(17)
F19 0.081(2) 0.0385(15) 0.078(2) -0.0094(15) -0.0009(18) -0.0288(16)
N1 0.0181(12) 0.0177(11) 0.0193(11) -0.0010(9) -0.0050(9) -0.0008(9)
F13 0.071(2) 0.0554(19) 0.101(3) 0.0050(19) -0.001(2) -0.0377(18)
F15 0.091(2) 0.0427(15) 0.0644(19) 0.0098(14) 0.0505(19) -0.0009(15)
F7 0.126(3) 0.0383(15) 0.0493(16) -0.0124(12) -0.0357(19) 0.0015(17)
C48 0.0195(13) 0.0132(11) 0.0236(14) 0.0037(10) -0.0012(11) -0.0021(9)
F20 0.106(3) 0.0446(16) 0.0482(16) -0.0027(13) -0.0277(16) 0.0116(17)
F24 0.090(5) 0.028(2) 0.063(3) -0.009(2) 0.053(4) -0.016(3)
C52 0.0180(13) 0.0169(12) 0.0300(15) 0.0025(12) 0.0013(12) -0.0010(10)
C66 0.0236(16) 0.0244(16) 0.0255(15) 0.0014(12) 0.0060(12) -0.0005(12)
F6 0.0448(17) 0.099(3) 0.088(2) 0.062(2) 0.0413(17) 0.0331(17)
C53 0.0183(13) 0.0180(13) 0.0242(14) 0.0060(11) 0.0016(11) -0.0031(11)
C67 0.0192(15) 0.0322(17) 0.0269(15) -0.0012(13) 0.0034(12) 0.0041(13)
F10 0.045(2) 0.098(4) 0.057(3) 0.053(3) 0.017(2) 0.022(3)
F16 0.072(7) 0.050(5) 0.075(6) 0.034(4) 0.030(6) 0.045(5)
C56 0.0148(12) 0.0247(14) 0.0224(13) 0.0054(12) 0.0024(10) 0.0023(12)
F12 0.046(3) 0.102(4) 0.037(2) 0.030(2) -0.0165(18) 0.002(2)
C49 0.0233(15) 0.0181(14) 0.0250(15) 0.0003(12) 0.0004(12) 0.0024(12)
C57 0.0174(13) 0.0249(15) 0.0257(15) 0.0050(12) 0.0002(11) -0.0021(11)
C22 0.0184(14) 0.0193(14) 0.0318(16) -0.0006(12) -0.0007(12) 0.0022(11)
F5 0.0454(18) 0.104(3) 0.140(4) -0.089(3) 0.040(2) -0.0164(19)
C72 0.0196(14) 0.0171(14) 0.0294(15) 0.0081(11) 0.0014(12) 0.0022(11)
C75 0.0292(18) 0.0157(15) 0.059(2) 0.0074(15) 0.0043(16) -0.0011(13)
C32 0.0291(17) 0.0323(18) 0.0263(16) -0.0069(14) -0.0106(13) 0.0108(14)
C59 0.0190(15) 0.0377(18) 0.0251(14) 0.0007(13) -0.0017(11) 0.0007(13)
C69 0.0222(14) 0.0215(14) 0.0245(15) 0.0029(11) -0.0007(11) 0.0033(11)
C61 0.0228(14) 0.0284(16) 0.0247(14) 0.0048(12) 0.0014(12) 0.0083(12)
C8 0.0218(13) 0.0194(12) 0.0183(12) -0.0023(10) -0.0019(11) 0.0011(12)
O1 0.049(2) 0.084(3) 0.064(2) 0.009(2) 0.0220(18) 0.039(2)
C12 0.041(2) 0.0253(17) 0.0374(19) 0.0127(15) 0.0071(16) 0.0101(15)
C11 0.0292(17) 0.0222(15) 0.0273(15) 0.0043(12) 0.0024(13) 0.0038(13)
C14 0.039(2) 0.0153(15) 0.050(2) -0.0058(14) 0.0150(17) -0.0042(14)
C35 0.0172(14) 0.0306(17) 0.0301(16) 0.0036(13) -0.0069(12) -0.0003(12)
C60 0.0239(16) 0.0333(17) 0.0268(15) 0.0050(12) -0.0006(12) 0.0082(13)
C55 0.0210(16) 0.0344(19) 0.0367(19) 0.0095(15) 0.0051(14) 0.0041(14)
F23 0.038(2) 0.033(2) 0.081(4) 0.003(2) 0.024(2) -0.0150(17)
C15 0.0288(16) 0.0198(15) 0.0316(16) -0.0052(13) 0.0035(12) -0.0026(13)
C58 0.0174(13) 0.0269(16) 0.0276(15) 0.0014(12) 0.0001(12) -0.0025(12)
C64 0.0198(13) 0.0204(12) 0.0225(12) 0.0017(10) -0.0005(12) 0.0014(11)
F11 0.208(11) 0.040(3) 0.038(2) 0.0006(19) -0.039(5) 0.039(4)
C51 0.0256(16) 0.0189(14) 0.0271(15) 0.0031(12) -0.0035(12) 0.0016(12)
C74 0.0239(16) 0.0200(16) 0.0444(19) 0.0041(13) -0.0040(14) 0.0005(12)
C10 0.0242(15) 0.0131(12) 0.0229(14) 0.0010(10) 0.0060(11) 0.0003(11)
C44 0.0211(17) 0.075(3) 0.040(2) 0.015(2) 0.0030(15) -0.0002(19)
C68 0.0227(15) 0.0264(16) 0.0259(15) 0.0017(13) 0.0008(12) 0.0081(13)
C34 0.0164(15) 0.051(2) 0.0325(18) 0.0058(16) -0.0014(13) 0.0028(15)
F22 0.053(3) 0.063(4) 0.048(3) 0.033(3) 0.016(2) 0.004(2)
B1 0.0175(15) 0.0156(14) 0.0241(16) 0.0044(12) 0.0024(12) 0.0012(12)
C30 0.0171(13) 0.0201(14) 0.0237(14) -0.0018(11) -0.0053(11) -0.0002(11)
C77 0.0256(16) 0.0206(15) 0.0375(18) 0.0065(13) 0.0093(14) 0.0046(13)
C37 0.043(2) 0.0323(19) 0.0280(17) 0.0008(14) -0.0147(15) 0.0009(16)
C63 0.043(2) 0.046(2) 0.0296(17) 0.0057(15) -0.0047(17) 0.0136(19)
C73 0.0246(16) 0.0212(15) 0.0340(17) 0.0078(13) -0.0037(13) 0.0011(12)
C7 0.0168(13) 0.0214(14) 0.0264(14) 0.0058(12) -0.0010(11) 0.0001(11)
C33 0.0263(18) 0.055(3) 0.0323(18) -0.0031(17) -0.0019(14) 0.0168(17)
C31 0.0247(15) 0.0224(15) 0.0237(14) -0.0026(12) -0.0078(12) 0.0051(12)
C16 0.0246(15) 0.0205(14) 0.0411(18) 0.0092(13) -0.0014(15) -0.0072(13)
C62 0.039(2) 0.0298(18) 0.0331(18) -0.0012(15) 0.0000(15) -0.0078(16)
C76 0.0285(18) 0.0198(16) 0.052(2) 0.0095(15) 0.0144(16) 0.0007(13)
F2 0.221(6) 0.101(3) 0.0287(14) -0.0053(17) 0.003(2) 0.112(4)
C6 0.0164(13) 0.0164(13) 0.0267(14) -0.0017(11) -0.0026(11) 0.0009(10)
F17 0.121(14) 0.082(10) 0.103(12) -0.075(9) -0.078(10) 0.079(9)
C65 0.0211(14) 0.0206(14) 0.0267(15) 0.0022(12) 0.0043(12) 0.0008(11)
C9 0.0222(14) 0.0316(16) 0.0179(12) 0.0058(12) 0.0011(10) -0.0013(13)
C39 0.030(2) 0.049(2) 0.050(2) -0.017(2) -0.0223(18) 0.0110(18)
C13 0.051(2) 0.0152(15) 0.051(2) 0.0077(15) 0.024(2) 0.0047(15)
C40 0.053(3) 0.0320(19) 0.0349(19) -0.0169(15) -0.0193(18) 0.0220(18)
C1 0.045(2) 0.046(2) 0.0177(14) -0.0015(15) 0.0062(14) 0.0092(19)
C36 0.0256(16) 0.0236(16) 0.0307(17) -0.0052(13) -0.0112(13) 0.0025(13)
C71 0.033(2) 0.035(2) 0.040(2) 0.0016(16) 0.0035(16) 0.0137(16)
C26 0.042(2) 0.042(2) 0.0172(13) -0.0039(13) -0.0035(14) 0.0142(17)
C50 0.0272(16) 0.0207(15) 0.0244(15) 0.0033(12) -0.0023(12) 0.0020(12)
F3 0.060(2) 0.376(10) 0.055(2) 0.112(4) -0.0184(18) -0.078(4)
C78 0.045(2) 0.0211(17) 0.055(3) 0.0008(17) -0.005(2) -0.0033(16)
C3 0.037(2) 0.0313(18) 0.0298(17) -0.0091(14) 0.0012(15) 0.0142(16)
C45 0.045(3) 0.069(3) 0.058(3) 0.026(3) 0.011(2) -0.008(2)
C54 0.044(2) 0.057(3) 0.0264(18) 0.0110(18) 0.0009(16) 0.020(2)
C2 0.0277(17) 0.045(2) 0.0258(16) -0.0068(15) 0.0071(13) 0.0029(15)
C70 0.035(2) 0.0290(18) 0.049(2) 0.0023(17) 0.0203(17) -0.0051(16)
C17 0.049(3) 0.042(2) 0.057(3) 0.028(2) -0.016(2) -0.020(2)
C19 0.047(3) 0.033(2) 0.105(5) 0.031(3) -0.003(3) -0.015(2)
C5 0.041(2) 0.046(2) 0.0228(14) -0.0161(14) -0.0060(15) 0.0090(19)
C4 0.039(2) 0.0318(17) 0.0388(18) -0.0185(15) -0.0014(17) 0.0028(17)
C21 0.0291(19) 0.0275(18) 0.057(3) 0.0081(17) -0.0103(17) -0.0071(15)
C24 0.027(2) 0.0241(19) 0.112(5) -0.010(2) -0.001(2) 0.0054(16)
C18 0.056(3) 0.054(3) 0.090(4) 0.049(3) -0.015(3) -0.021(3)
C79 0.051(3) 0.028(2) 0.073(3) 0.009(2) 0.031(2) -0.005(2)
F18 0.029(3) 0.043(4) 0.127(13) 0.021(5) 0.028(4) 0.018(3)
C25 0.0224(17) 0.070(3) 0.060(3) -0.021(3) -0.0154(17) 0.009(2)
C42 0.075(4) 0.056(3) 0.038(2) -0.024(2) -0.023(2) 0.032(3)
C27 0.088(4) 0.058(3) 0.0179(15) 0.0038(17) -0.007(2) 0.008(3)
C20 0.036(2) 0.033(2) 0.093(4) 0.016(2) -0.014(2) -0.0172(19)
C41 0.069(3) 0.0235(19) 0.052(3) -0.0077(18) -0.010(2) 0.002(2)
C38 0.0332(19) 0.0234(17) 0.042(2) -0.0057(15) -0.0134(16) -0.0019(14)
C23 0.029(2) 0.106(5) 0.064(3) 0.039(3) 0.021(2) 0.023(3)
C29 0.066(3) 0.056(3) 0.036(2) -0.014(2) -0.016(2) -0.001(3)
C43 0.071(4) 0.041(2) 0.057(3) -0.014(2) -0.032(3) 0.029(2)
C28 0.064(3) 0.096(5) 0.030(2) -0.017(2) 0.004(2) 0.037(3)
C47 0.091(5) 0.102(5) 0.033(2) 0.014(3) 0.014(3) 0.010(4)
C46 0.022(2) 0.166(8) 0.077(4) 0.053(5) 0.005(2) -0.011(4)
F11A 0.082(11) 0.090(13) 0.078(12) 0.072(11) -0.018(9) -0.024(9)
F12A 0.071(10) 0.060(11) 0.087(13) 0.036(10) 0.009(9) 0.042(8)
F10A 0.17(2) 0.060(8) 0.036(6) 0.000(5) -0.001(11) 0.033(12)
F18A 0.090(10) 0.048(5) 0.103(10) 0.021(6) 0.068(9) 0.042(6)
F16A 0.073(8) 0.065(6) 0.069(7) -0.011(5) -0.036(6) 0.037(6)
F17A 0.054(5) 0.041(4) 0.081(8) -0.018(5) -0.003(5) 0.015(3)
F23A 0.27(3) 0.038(7) 0.117(15) -0.004(8) 0.13(2) -0.045(13)
F22A 0.103(11) 0.126(15) 0.059(7) 0.035(8) 0.037(7) -0.039(10)
F24A 0.099(15) 0.15(2) 0.15(2) 0.021(16) 0.085(15) 0.012(13)

loop_
_atom_type_symbol
_atom_type_description
_atom_type_scat_dispersion_real
_atom_type_scat_dispersion_imag
_atom_type_scat_source
C C 0.0033 0.0016 'International Tables Vol C Tables 4.2.6.8 and 6.1.1.4'
H H 0.0000 0.0000 'International Tables Vol C Tables 4.2.6.8 and 6.1.1.4'
B B 0.0013 0.0007 'International Tables Vol C Tables 4.2.6.8 and 6.1.1.4'
F F 0.0171 0.0103 'International Tables Vol C Tables 4.2.6.8 and 6.1.1.4'
Mo Mo -1.6832 0.6857 'International Tables Vol C Tables 4.2.6.8 and 6.1.1.4'
N N 0.0061 0.0033 'International Tables Vol C Tables 4.2.6.8 and 6.1.1.4'
O O 0.0106 0.0060 'International Tables Vol C Tables 4.2.6.8 and 6.1.1.4'
P P 0.1023 0.0942 'International Tables Vol C Tables 4.2.6.8 and 6.1.1.4'

loop_
_geom_angle_atom_site_label_1
_geom_angle_atom_site_label_2
_geom_angle_atom_site_label_3
_geom_angle
P1 Mo1 P2 75.73(3)
P1 Mo1 C3 105.17(10)
P1 Mo1 C2 84.95(10)
P2 Mo1 C3 85.59(10)
P2 Mo1 C2 106.30(10)
N1 Mo1 P1 98.24(9)
N1 Mo1 P2 97.62(9)
N1 Mo1 C1 122.05(13)
N1 Mo1 C3 156.42(13)
N1 Mo1 C2 155.89(13)
N1 Mo1 C5 106.64(14)
N1 Mo1 C4 122.07(14)
C1 Mo1 P1 99.35(11)
C1 Mo1 P2 140.23(11)
C1 Mo1 C3 57.14(14)
C1 Mo1 C2 34.43(14)
C1 Mo1 C4 59.05(16)
C3 Mo1 C2 33.49(14)
C5 Mo1 P1 134.90(12)
C5 Mo1 P2 134.80(11)
C5 Mo1 C1 35.56(16)
C5 Mo1 C3 57.76(14)
C5 Mo1 C2 57.74(15)
C5 Mo1 C4 35.73(15)
C4 Mo1 P1 139.63(11)
C4 Mo1 P2 99.10(11)
C4 Mo1 C3 34.81(15)
C4 Mo1 C2 57.63(15)
C8 P1 Mo1 111.52(11)
C10 P1 Mo1 121.80(11)
C10 P1 C8 99.31(14)
C10 P1 C6 104.45(15)
C6 P1 Mo1 114.65(10)
C6 P1 C8 102.50(15)
C7 P2 Mo1 115.12(10)
C7 P2 C9 101.52(15)
C16 P2 Mo1 120.85(12)
C16 P2 C7 103.90(16)
C16 P2 C9 101.55(16)
C9 P2 Mo1 111.42(10)
C7 N2 C22 113.2(2)
C7 N2 C6 112.0(2)
C6 N2 C22 112.2(2)
C8 N3 C26 113.1(3)
C9 N3 C8 111.3(2)
C9 N3 C26 117.0(3)
C30 N1 Mo1 177.6(2)
C53 C48 B1 121.2(3)
C49 C48 C53 115.3(3)
C49 C48 B1 123.0(3)
C53 C52 C55 119.6(3)
C51 C52 C53 120.7(3)
C51 C52 C55 119.7(3)
C67 C66 C70 118.5(3)
C65 C66 C67 120.3(3)
C65 C66 C70 121.2(3)
C48 C53 H53 118.8
C52 C53 C48 122.3(3)
C52 C53 H53 118.8
C66 C67 H67 120.9
C68 C67 C66 118.1(3)
C68 C67 H67 120.9
C57 C56 C61 115.7(3)
C57 C56 B1 122.6(3)
C61 C56 B1 121.7(3)
C48 C49 H49 118.7
C48 C49 C50 122.6(3)
C50 C49 H49 118.7
C56 C57 H57 118.6
C58 C57 C56 122.8(3)
C58 C57 H57 118.6
N2 C22 C24 110.7(3)
N2 C22 C25 112.9(3)
C25 C22 C24 108.6(4)
C23 C22 N2 108.4(3)
C23 C22 C24 106.2(4)
C23 C22 C25 109.8(4)
C77 C72 B1 123.4(3)
C73 C72 B1 120.6(3)
C73 C72 C77 115.8(3)
C74 C75 H75 120.9
C76 C75 H75 120.9
C76 C75 C74 118.2(3)
C33 C32 C40 120.1(4)
C31 C32 C33 117.5(4)
C31 C32 C40 122.3(4)
C60 C59 H59 121.1
C58 C59 H59 121.1
C58 C59 C60 117.9(3)
C64 C69 H69 119.2
C68 C69 H69 119.2
C68 C69 C64 121.5(3)
C56 C61 H61 119.1
C60 C61 C56 121.8(3)
C60 C61 H61 119.1
P1 C8 H8A 109.1
P1 C8 H8B 109.1
N3 C8 P1 112.3(2)
N3 C8 H8A 109.1
N3 C8 H8B 109.1
H8A C8 H8B 107.9
C11 C12 H12 119.9
C13 C12 H12 119.9
C13 C12 C11 120.2(4)
C12 C11 H11 120.3
C10 C11 C12 119.5(4)
C10 C11 H11 120.3
C15 C14 H14 120.3
C15 C14 C13 119.5(4)
C13 C14 H14 120.3
C34 C35 H35 118.5
C34 C35 C30 123.0(3)
C30 C35 H35 118.5
C59 C60 C61 121.2(3)
C59 C60 C63 119.2(3)
C61 C60 C63 119.6(3)
F4 C55 C52 113.3(3)
F6 C55 F4 104.3(3)
F6 C55 C52 112.6(3)
F5 C55 F4 105.9(4)
F5 C55 C52 113.1(3)
F5 C55 F6 107.0(4)
C14 C15 H15 119.7
C14 C15 C10 120.6(4)
C10 C15 H15 119.7
C57 C58 C62 118.8(3)
C59 C58 C57 120.6(3)
C59 C58 C62 120.6(3)
C69 C64 B1 123.3(3)
C65 C64 C69 115.6(3)
C65 C64 B1 121.1(3)
C52 C51 H51 120.9
C50 C51 C52 118.3(3)
C50 C51 H51 120.9
C75 C74 C73 120.8(4)
C75 C74 C78 120.6(3)
C73 C74 C78 118.6(4)
C11 C10 P1 119.2(3)
C11 C10 C15 119.6(3)
C15 C10 P1 121.0(3)
C34 C44 C45 111.8(4)
C34 C44 C47 110.3(4)
C34 C44 C46 109.2(4)
C45 C44 C47 107.5(4)
C45 C44 C46 107.8(5)
C46 C44 C47 110.2(5)
C67 C68 C69 121.6(3)
C67 C68 C71 119.6(3)
C69 C68 C71 118.7(3)
C35 C34 C44 122.6(4)
C35 C34 C33 117.9(4)
C33 C34 C44 119.5(4)
C48 B1 C72 103.1(2)
C56 B1 C48 111.8(3)
C56 B1 C72 112.4(3)
C56 B1 C64 106.0(2)
C64 B1 C48 111.7(2)
C64 B1 C72 111.9(3)
N1 C30 C35 108.0(3)
N1 C30 C31 108.3(3)
N1 C30 C36 108.2(3)
C35 C30 C31 112.0(3)
C35 C30 C36 110.7(3)
C31 C30 C36 109.6(3)
C72 C77 H77 118.9
C72 C77 C76 122.2(4)
C76 C77 H77 118.9
H37A C37 H37B 109.5
H37A C37 H37C 109.5
H37B C37 H37C 109.5
C36 C37 H37A 109.5
C36 C37 H37B 109.5
C36 C37 H37C 109.5
F10 C63 F12 100.4(4)
F10 C63 C60 112.9(4)
F12 C63 C60 111.4(4)
F11 C63 F10 112.9(6)
F11 C63 F12 103.6(6)
F11 C63 C60 114.4(4)
F11A C63 C60 109.6(6)
F12A C63 C60 112.2(9)
F12A C63 F11A 100.4(11)
F10A C63 C60 118.9(8)
F10A C63 F11A 108.4(12)
F10A C63 F12A 105.6(15)
C72 C73 C74 122.2(3)
C72 C73 H73 118.9
C74 C73 H73 118.9
P2 C7 H7A 108.9
P2 C7 H7B 108.9
N2 C7 P2 113.5(2)
N2 C7 H7A 108.9
N2 C7 H7B 108.9
H7A C7 H7B 107.7
C32 C33 C34 118.1(3)
O1 C33 C32 120.6(4)
O1 C33 C34 121.4(4)
C32 C31 C30 124.0(3)
C32 C31 H31 118.0
C30 C31 H31 118.0
C17 C16 P2 121.1(3)
C21 C16 P2 119.7(3)
C21 C16 C17 119.1(3)
F8 C62 C58 112.0(3)
F9 C62 F8 105.1(4)
F9 C62 F7 107.6(4)
F9 C62 C58 112.9(3)
F7 C62 F8 105.5(4)
F7 C62 C58 113.2(3)
C75 C76 C77 120.6(4)
C75 C76 C79 119.2(4)
C77 C76 C79 120.1(4)
P1 C6 H6A 108.8
P1 C6 H6B 108.8
N2 C6 P1 113.8(2)
N2 C6 H6A 108.8
N2 C6 H6B 108.8
H6A C6 H6B 107.7
C66 C65 C64 122.8(3)
C66 C65 H65 118.6
C64 C65 H65 118.6
P2 C9 H9A 109.3
P2 C9 H9B 109.3
N3 C9 P2 111.4(2)
N3 C9 H9A 109.3
N3 C9 H9B 109.3
H9A C9 H9B 108.0
H39A C39 H39B 109.5
H39A C39 H39C 109.5
H39B C39 H39C 109.5
C36 C39 H39A 109.5
C36 C39 H39B 109.5
C36 C39 H39C 109.5
C12 C13 C14 120.6(3)
C12 C13 H13 119.7
C14 C13 H13 119.7
C32 C40 C43 109.5(4)
C42 C40 C32 110.2(4)
C42 C40 C43 110.4(4)
C41 C40 C32 110.9(3)
C41 C40 C42 107.1(4)
C41 C40 C43 108.8(4)
Mo1 C1 H1 118.8
C2 C1 Mo1 76.6(2)
C2 C1 H1 126.1
C5 C1 Mo1 70.3(2)
C5 C1 H1 126.1
C5 C1 C2 107.7(4)
C37 C36 C30 110.1(3)
C37 C36 C38 109.3(3)
C39 C36 C30 110.1(3)
C39 C36 C37 109.4(3)
C39 C36 C38 108.6(3)
C38 C36 C30 109.3(3)
F16 C71 C68 111.1(5)
F16 C71 F18 102.1(6)
F17 C71 F16 107.4(10)
F17 C71 C68 112.4(6)
F17 C71 F18 113.4(9)
F18 C71 C68 109.9(5)
F18A C71 C68 113.1(5)
F16A C71 C68 115.7(6)
F16A C71 F18A 108.6(8)
F16A C71 F17A 102.8(8)
F17A C71 C68 113.3(7)
F17A C71 F18A 102.0(9)
N3 C26 C27 109.8(3)
N3 C26 C29 106.7(3)
N3 C26 C28 112.4(3)
C27 C26 C29 106.7(4)
C27 C26 C28 111.4(4)
C28 C26 C29 109.6(4)
C49 C50 C54 119.0(3)
C51 C50 C49 120.7(3)
C51 C50 C54 120.3(3)
F21 C78 F19 105.3(4)
F21 C78 C74 112.1(4)
F19 C78 C74 113.0(4)
F20 C78 F21 106.3(4)
F20 C78 F19 107.3(4)
F20 C78 C74 112.4(3)
Mo1 C3 H3 123.7
C2 C3 Mo1 73.3(2)
C2 C3 H3 125.7
C2 C3 C4 108.7(4)
C4 C3 Mo1 69.0(2)
C4 C3 H3 125.7
C44 C45 H45A 109.5
C44 C45 H45B 109.5
C44 C45 H45C 109.5
H45A C45 H45B 109.5
H45A C45 H45C 109.5
H45B C45 H45C 109.5
F1 C54 F2 103.7(4)
F1 C54 C50 114.0(4)
F2 C54 C50 110.6(4)
F3 C54 F1 106.9(4)
F3 C54 F2 107.8(5)
F3 C54 C50 113.2(4)
Mo1 C2 H2 123.5
C1 C2 Mo1 69.0(2)
C1 C2 H2 125.9
C3 C2 Mo1 73.3(2)
C3 C2 C1 108.2(4)
C3 C2 H2 125.9
F14 C70 F13 106.9(4)
F14 C70 F15 107.3(4)
F14 C70 C66 113.3(3)
F13 C70 F15 104.5(4)
F13 C70 C66 112.2(4)
F15 C70 C66 112.0(3)
C16 C17 H17 120.2
C18 C17 C16 119.7(4)
C18 C17 H17 120.2
C18 C19 H19 120.1
C20 C19 H19 120.1
C20 C19 C18 119.8(4)
Mo1 C5 H5 118.0
C1 C5 Mo1 74.13(19)
C1 C5 H5 125.6
C1 C5 C4 108.9(4)
C4 C5 Mo1 74.2(2)
C4 C5 H5 125.6
Mo1 C4 H4 118.9
C3 C4 Mo1 76.2(2)
C3 C4 H4 126.8
C5 C4 Mo1 70.10(19)
C5 C4 C3 106.5(4)
C5 C4 H4 126.8
C16 C21 H21 119.8
C16 C21 C20 120.4(4)
C20 C21 H21 119.8
C22 C24 H24A 109.5
C22 C24 H24B 109.5
C22 C24 H24C 109.5
H24A C24 H24B 109.5
H24A C24 H24C 109.5
H24B C24 H24C 109.5
C17 C18 H18 119.8
C19 C18 C17 120.5(5)
C19 C18 H18 119.8
F24 C79 F23 104.0(5)
F24 C79 F22 113.5(6)
F24 C79 C76 113.9(4)
F23 C79 C76 109.9(5)
F22 C79 F23 103.3(4)
F22 C79 C76 111.5(4)
C76 C79 F22A 111.7(5)
F23A C79 C76 125.1(7)
F23A C79 F22A 97.6(15)
F23A C79 F24A 104.7(16)
F24A C79 C76 118.4(12)
F24A C79 F22A 92.8(15)
C22 C25 H25A 109.5
C22 C25 H25B 109.5
C22 C25 H25C 109.5
H25A C25 H25B 109.5
H25A C25 H25C 109.5
H25B C25 H25C 109.5
C40 C42 H42A 109.5
C40 C42 H42B 109.5
C40 C42 H42C 109.5
H42A C42 H42B 109.5
H42A C42 H42C 109.5
H42B C42 H42C 109.5
C26 C27 H27A 109.5
C26 C27 H27B 109.5
C26 C27 H27C 109.5
H27A C27 H27B 109.5
H27A C27 H27C 109.5
H27B C27 H27C 109.5
C19 C20 C21 120.5(5)
C19 C20 H20 119.7
C21 C20 H20 119.7
C40 C41 H41A 109.5
C40 C41 H41B 109.5
C40 C41 H41C 109.5
H41A C41 H41B 109.5
H41A C41 H41C 109.5
H41B C41 H41C 109.5
C36 C38 H38A 109.5
C36 C38 H38B 109.5
C36 C38 H38C 109.5
H38A C38 H38B 109.5
H38A C38 H38C 109.5
H38B C38 H38C 109.5
C22 C23 H23A 109.5
C22 C23 H23B 109.5
C22 C23 H23C 109.5
H23A C23 H23B 109.5
H23A C23 H23C 109.5
H23B C23 H23C 109.5
C26 C29 H29A 109.5
C26 C29 H29B 109.5
C26 C29 H29C 109.5
H29A C29 H29B 109.5
H29A C29 H29C 109.5
H29B C29 H29C 109.5
C40 C43 H43A 109.5
C40 C43 H43B 109.5
C40 C43 H43C 109.5
H43A C43 H43B 109.5
H43A C43 H43C 109.5
H43B C43 H43C 109.5
C26 C28 H28A 109.5
C26 C28 H28B 109.5
C26 C28 H28C 109.5
H28A C28 H28B 109.5
H28A C28 H28C 109.5
H28B C28 H28C 109.5
C44 C47 H47A 109.5
C44 C47 H47B 109.5
C44 C47 H47C 109.5
H47A C47 H47B 109.5
H47A C47 H47C 109.5
H47B C47 H47C 109.5
C44 C46 H46A 109.5
C44 C46 H46B 109.5
C44 C46 H46C 109.5
H46A C46 H46B 109.5
H46A C46 H46C 109.5
H46B C46 H46C 109.5

loop_
_geom_bond_atom_site_label_1
_geom_bond_atom_site_label_2
_geom_bond_distance
Mo1 P1 2.4092(8)
Mo1 P2 2.4157(8)
Mo1 N1 1.742(3)
Mo1 C1 2.328(3)
Mo1 C3 2.426(4)
Mo1 C2 2.426(4)
Mo1 C5 2.279(3)
Mo1 C4 2.332(3)
P1 C8 1.856(3)
P1 C10 1.818(3)
P1 C6 1.852(3)
P2 C7 1.849(3)
P2 C16 1.822(3)
P2 C9 1.861(3)
F1 C54 1.317(5)
F21 C78 1.337(6)
F4 C55 1.331(5)
F8 C62 1.329(5)
F14 C70 1.313(5)
N2 C22 1.510(4)
N2 C7 1.468(4)
N2 C6 1.470(4)
N3 C8 1.460(4)
N3 C9 1.455(4)
N3 C26 1.508(4)
F9 C62 1.325(5)
F19 C78 1.340(5)
N1 C30 1.446(4)
F13 C70 1.322(6)
F15 C70 1.337(5)
F7 C62 1.325(5)
C48 C53 1.404(4)
C48 C49 1.395(5)
C48 B1 1.643(5)
F20 C78 1.335(5)
F24 C79 1.293(7)
C52 C53 1.393(4)
C52 C55 1.492(5)
C52 C51 1.385(5)
C66 C67 1.394(5)
C66 C65 1.384(5)
C66 C70 1.497(5)
F6 C55 1.313(5)
C53 H53 0.9500
C67 H67 0.9500
C67 C68 1.370(5)
F10 C63 1.316(6)
F16 C71 1.303(10)
C56 C57 1.397(5)
C56 C61 1.406(4)
C56 B1 1.634(5)
F12 C63 1.359(6)
C49 H49 0.9500
C49 C50 1.395(5)
C57 H57 0.9500
C57 C58 1.391(5)
C22 C24 1.516(5)
C22 C25 1.513(6)
C22 C23 1.509(6)
F5 C55 1.298(5)
C72 B1 1.653(5)
C72 C77 1.397(5)
C72 C73 1.388(5)
C75 H75 0.9500
C75 C74 1.380(6)
C75 C76 1.378(6)
C32 C33 1.487(6)
C32 C31 1.331(5)
C32 C40 1.540(6)
C59 H59 0.9500
C59 C60 1.391(5)
C59 C58 1.388(5)
C69 H69 0.9500
C69 C64 1.406(4)
C69 C68 1.391(5)
C61 H61 0.9500
C61 C60 1.394(5)
C8 H8A 0.9900
C8 H8B 0.9900
O1 C33 1.226(5)
C12 H12 0.9500
C12 C11 1.400(5)
C12 C13 1.378(7)
C11 H11 0.9500
C11 C10 1.393(5)
C14 H14 0.9500
C14 C15 1.382(5)
C14 C13 1.393(7)
C35 H35 0.9500
C35 C34 1.341(5)
C35 C30 1.502(5)
C60 C63 1.506(5)
F23 C79 1.391(6)
C15 H15 0.9500
C15 C10 1.397(5)
C58 C62 1.499(5)
C64 B1 1.637(5)
C64 C65 1.398(4)
F11 C63 1.288(6)
C51 H51 0.9500
C51 C50 1.378(5)
C74 C73 1.398(5)
C74 C78 1.491(6)
C44 C34 1.528(6)
C44 C45 1.534(8)
C44 C47 1.545(8)
C44 C46 1.537(6)
C68 C71 1.518(5)
C34 C33 1.489(6)
F22 C79 1.319(7)
C30 C31 1.502(5)
C30 C36 1.603(5)
C77 H77 0.9500
C77 C76 1.398(5)
C37 H37A 0.9800
C37 H37B 0.9800
C37 H37C 0.9800
C37 C36 1.530(6)
C63 F11A 1.370(12)
C63 F12A 1.274(13)
C63 F10A 1.205(11)
C73 H73 0.9500
C7 H7A 0.9900
C7 H7B 0.9900
C31 H31 0.9500
C16 C17 1.399(5)
C16 C21 1.379(5)
C76 C79 1.475(6)
F2 C54 1.341(6)
C6 H6A 0.9900
C6 H6B 0.9900
F17 C71 1.273(10)
C65 H65 0.9500
C9 H9A 0.9900
C9 H9B 0.9900
C39 H39A 0.9800
C39 H39B 0.9800
C39 H39C 0.9800
C39 C36 1.523(5)
C13 H13 0.9500
C40 C42 1.530(6)
C40 C41 1.530(8)
C40 C43 1.540(6)
C1 H1 0.9500
C1 C2 1.410(6)
C1 C5 1.408(6)
C36 C38 1.536(5)
C71 F18 1.332(8)
C71 F18A 1.338(8)
C71 F16A 1.294(10)
C71 F17A 1.310(12)
C26 C27 1.512(6)
C26 C29 1.543(7)
C26 C28 1.521(6)
C50 C54 1.490(5)
F3 C54 1.272(6)
C3 H3 0.9500
C3 C2 1.398(6)
C3 C4 1.426(6)
C45 H45A 0.9800
C45 H45B 0.9800
C45 H45C 0.9800
C2 H2 0.9500
C17 H17 0.9500
C17 C18 1.391(6)
C19 H19 0.9500
C19 C18 1.378(8)
C19 C20 1.368(8)
C5 H5 0.9500
C5 C4 1.415(6)
C4 H4 0.9500
C21 H21 0.9500
C21 C20 1.390(6)
C24 H24A 0.9800
C24 H24B 0.9800
C24 H24C 0.9800
C18 H18 0.9500
C79 F23A 1.238(11)
C79 F22A 1.501(13)
C79 F24A 1.320(16)
C25 H25A 0.9800
C25 H25B 0.9800
C25 H25C 0.9800
C42 H42A 0.9800
C42 H42B 0.9800
C42 H42C 0.9800
C27 H27A 0.9800
C27 H27B 0.9800
C27 H27C 0.9800
C20 H20 0.9500
C41 H41A 0.9800
C41 H41B 0.9800
C41 H41C 0.9800
C38 H38A 0.9800
C38 H38B 0.9800
C38 H38C 0.9800
C23 H23A 0.9800
C23 H23B 0.9800
C23 H23C 0.9800
C29 H29A 0.9800
C29 H29B 0.9800
C29 H29C 0.9800
C43 H43A 0.9800
C43 H43B 0.9800
C43 H43C 0.9800
C28 H28A 0.9800
C28 H28B 0.9800
C28 H28C 0.9800
C47 H47A 0.9800
C47 H47B 0.9800
C47 H47C 0.9800
C46 H46A 0.9800
C46 H46B 0.9800
C46 H46C 0.9800

loop_
_geom_torsion_atom_site_label_1
_geom_torsion_atom_site_label_2
_geom_torsion_atom_site_label_3
_geom_torsion_atom_site_label_4
_geom_torsion
Mo1 P1 C8 N3 75.9(2)
Mo1 P1 C10 C11 15.6(3)
Mo1 P1 C10 C15 -169.8(2)
Mo1 P1 C6 N2 -11.7(3)
Mo1 P2 C7 N2 7.9(3)
Mo1 P2 C16 C17 165.6(3)
Mo1 P2 C16 C21 -17.6(4)
Mo1 P2 C9 N3 -76.8(2)
Mo1 C1 C2 C3 63.1(3)
Mo1 C1 C5 C4 -66.6(3)
Mo1 C3 C2 C1 -60.4(2)
Mo1 C3 C4 C5 64.0(2)
Mo1 C5 C4 C3 -68.2(2)
P2 C16 C17 C18 177.5(5)
P2 C16 C21 C20 -177.0(4)
N1 C30 C31 C32 -140.6(3)
N1 C30 C36 C37 -58.2(4)
N1 C30 C36 C39 -178.9(3)
N1 C30 C36 C38 61.8(4)
C48 C49 C50 C51 -0.4(5)
C48 C49 C50 C54 178.9(4)
C52 C51 C50 C49 0.4(5)
C52 C51 C50 C54 -178.9(4)
C66 C67 C68 C69 0.0(5)
C66 C67 C68 C71 178.8(3)
C53 C48 C49 C50 0.0(5)
C53 C48 B1 C56 -39.5(4)
C53 C48 B1 C72 81.5(3)
C53 C48 B1 C64 -158.2(3)
C53 C52 C55 F4 -165.1(3)
C53 C52 C55 F6 -47.1(5)
C53 C52 C55 F5 74.4(5)
C53 C52 C51 C50 0.0(5)
C67 C66 C65 C64 -1.1(5)
C67 C66 C70 F14 162.7(4)
C67 C66 C70 F13 -76.1(5)
C67 C66 C70 F15 41.1(5)
C67 C68 C71 F16 137.3(11)
C67 C68 C71 F17 -102.3(16)
C67 C68 C71 F18 25.0(12)
C67 C68 C71 F18A -20.8(15)
C67 C68 C71 F16A 105.4(12)
C67 C68 C71 F17A -136.3(8)
C56 C57 C58 C59 -0.8(5)
C56 C57 C58 C62 179.9(3)
C56 C61 C60 C59 -3.2(5)
C56 C61 C60 C63 174.9(3)
C49 C48 C53 C52 0.4(4)
C49 C48 B1 C56 148.0(3)
C49 C48 B1 C72 -91.0(3)
C49 C48 B1 C64 29.3(4)
C49 C50 C54 F1 175.9(4)
C49 C50 C54 F2 59.6(6)
C49 C50 C54 F3 -61.5(6)
C57 C56 C61 C60 3.9(5)
C57 C56 B1 C48 -34.3(4)
C57 C56 B1 C72 -149.7(3)
C57 C56 B1 C64 87.7(3)
C57 C58 C62 F8 59.9(5)
C57 C58 C62 F9 -58.5(5)
C57 C58 C62 F7 178.9(4)
C22 N2 C7 P2 -162.8(2)
C22 N2 C6 P1 164.3(2)
C72 C77 C76 C75 -2.1(6)
C72 C77 C76 C79 174.9(4)
C75 C74 C73 C72 0.3(5)
C75 C74 C78 F21 -113.6(4)
C75 C74 C78 F19 5.1(6)
C75 C74 C78 F20 126.8(4)
C75 C76 C79 F24 -153.7(6)
C75 C76 C79 F23 -37.5(6)
C75 C76 C79 F22 76.4(6)
C75 C76 C79 F23A 20(2)
C75 C76 C79 F22A 137.2(9)
C75 C76 C79 F24A -116.9(17)
C59 C60 C63 F10 60.8(6)
C59 C60 C63 F12 -51.4(5)
C59 C60 C63 F11 -168.3(7)
C59 C60 C63 F11A 126.5(12)
C59 C60 C63 F12A -122.9(13)
C59 C60 C63 F10A 1.0(17)
C59 C58 C62 F8 -119.4(4)
C59 C58 C62 F9 122.2(4)
C59 C58 C62 F7 -0.3(5)
C69 C64 B1 C48 -142.6(3)
C69 C64 B1 C56 95.3(3)
C69 C64 B1 C72 -27.6(4)
C69 C64 C65 C66 2.2(5)
C69 C68 C71 F16 -43.8(11)
C69 C68 C71 F17 76.6(16)
C69 C68 C71 F18 -156.1(11)
C69 C68 C71 F18A 158.1(14)
C69 C68 C71 F16A -75.7(12)
C69 C68 C71 F17A 42.6(9)
C61 C56 C57 C58 -1.9(5)
C61 C56 B1 C48 148.9(3)
C61 C56 B1 C72 33.5(4)
C61 C56 B1 C64 -89.1(3)
C61 C60 C63 F10 -117.4(5)
C61 C60 C63 F12 130.5(4)
C61 C60 C63 F11 13.5(8)
C61 C60 C63 F11A -51.6(13)
C61 C60 C63 F12A 59.0(13)
C61 C60 C63 F10A -177.1(16)
C8 P1 C10 C11 -107.0(3)
C8 P1 C10 C15 67.6(3)
C8 P1 C6 N2 109.3(2)
C8 N3 C9 P2 72.5(3)
C8 N3 C26 C27 173.8(4)
C8 N3 C26 C29 -70.9(4)
C8 N3 C26 C28 49.2(5)
C12 C11 C10 P1 174.7(3)
C12 C11 C10 C15 0.0(5)
C11 C12 C13 C14 -0.7(6)
C14 C15 C10 P1 -175.1(3)
C14 C15 C10 C11 -0.6(5)
C35 C34 C33 C32 -22.4(5)
C35 C34 C33 O1 156.5(4)
C35 C30 C31 C32 -21.6(4)
C35 C30 C36 C37 -176.3(3)
C35 C30 C36 C39 62.9(4)
C35 C30 C36 C38 -56.3(4)
C60 C59 C58 C57 1.7(5)
C60 C59 C58 C62 -179.0(3)
C55 C52 C53 C48 -179.8(3)
C55 C52 C51 C50 179.4(3)
C15 C14 C13 C12 0.1(6)
C58 C59 C60 C61 0.2(5)
C58 C59 C60 C63 -177.9(3)
C64 C69 C68 C67 1.2(5)
C64 C69 C68 C71 -177.7(3)
C51 C52 C53 C48 -0.4(5)
C51 C52 C55 F4 15.4(5)
C51 C52 C55 F6 133.4(4)
C51 C52 C55 F5 -105.1(5)
C51 C50 C54 F1 -4.8(6)
C51 C50 C54 F2 -121.1(5)
C51 C50 C54 F3 117.8(6)
C74 C75 C76 C77 0.3(6)
C74 C75 C76 C79 -176.7(4)
C10 P1 C8 N3 -154.4(2)
C10 P1 C6 N2 -147.5(2)
C44 C34 C33 C32 159.6(3)
C44 C34 C33 O1 -21.6(6)
C68 C69 C64 B1 -179.3(3)
C68 C69 C64 C65 -2.2(5)
C34 C35 C30 N1 140.0(3)
C34 C35 C30 C31 20.9(4)
C34 C35 C30 C36 -101.7(4)
B1 C48 C53 C52 -172.7(3)
B1 C48 C49 C50 172.9(3)
B1 C56 C57 C58 -178.9(3)
B1 C56 C61 C60 -179.1(3)
B1 C72 C77 C76 177.7(3)
B1 C72 C73 C74 -176.9(3)
B1 C64 C65 C66 179.4(3)
C30 C35 C34 C44 178.0(3)
C30 C35 C34 C33 0.0(5)
C77 C72 B1 C48 -95.3(4)
C77 C72 B1 C56 25.3(4)
C77 C72 B1 C64 144.5(3)
C77 C72 C73 C74 -1.9(5)
C77 C76 C79 F24 29.3(8)
C77 C76 C79 F23 145.5(4)
C77 C76 C79 F22 -100.6(5)
C77 C76 C79 F23A -157(2)
C77 C76 C79 F22A -39.8(10)
C77 C76 C79 F24A 66.1(18)
C73 C72 B1 C48 79.4(3)
C73 C72 B1 C56 -160.0(3)
C73 C72 B1 C64 -40.8(4)
C73 C72 C77 C76 2.8(5)
C73 C74 C78 F21 64.8(5)
C73 C74 C78 F19 -176.4(4)
C73 C74 C78 F20 -54.8(5)
C7 P2 C16 C17 34.5(4)
C7 P2 C16 C21 -148.7(3)
C7 P2 C9 N3 46.2(2)
C7 N2 C22 C24 44.4(4)
C7 N2 C22 C25 -77.6(4)
C7 N2 C22 C23 160.5(4)
C7 N2 C6 P1 -67.0(3)
C33 C32 C31 C30 1.1(5)
C33 C32 C40 C42 50.2(5)
C33 C32 C40 C41 168.6(3)
C33 C32 C40 C43 -71.4(5)
C31 C32 C33 O1 -157.0(4)
C31 C32 C33 C34 21.8(5)
C31 C32 C40 C42 -133.5(4)
C31 C32 C40 C41 -15.1(5)
C31 C32 C40 C43 105.0(5)
C31 C30 C36 C37 59.7(4)
C31 C30 C36 C39 -61.1(4)
C31 C30 C36 C38 179.7(3)
C16 P2 C7 N2 142.3(2)
C16 P2 C9 N3 153.2(2)
C16 C17 C18 C19 0.0(10)
C16 C21 C20 C19 -1.1(9)
C76 C75 C74 C73 0.6(6)
C76 C75 C74 C78 179.0(4)
C6 P1 C8 N3 -47.2(3)
C6 P1 C10 C11 147.4(3)
C6 P1 C10 C15 -38.0(3)
C6 N2 C22 C24 172.5(4)
C6 N2 C22 C25 50.5(4)
C6 N2 C22 C23 -71.4(4)
C6 N2 C7 P2 69.1(3)
C65 C66 C67 C68 0.0(5)
C65 C66 C70 F14 -16.9(6)
C65 C66 C70 F13 104.3(4)
C65 C66 C70 F15 -138.5(4)
C65 C64 B1 C48 40.4(4)
C65 C64 B1 C56 -81.6(3)
C65 C64 B1 C72 155.5(3)
C9 P2 C7 N2 -112.6(2)
C9 P2 C16 C17 -70.6(4)
C9 P2 C16 C21 106.2(4)
C9 N3 C8 P1 -72.4(3)
C9 N3 C26 C27 42.5(5)
C9 N3 C26 C29 157.8(3)
C9 N3 C26 C28 -82.1(5)
C13 C12 C11 C10 0.6(5)
C13 C14 C15 C10 0.5(5)
C40 C32 C33 O1 19.5(6)
C40 C32 C33 C34 -161.7(3)
C40 C32 C31 C30 -175.3(3)
C1 C5 C4 Mo1 66.6(2)
C1 C5 C4 C3 -1.6(4)
C36 C30 C31 C32 101.6(4)
C26 N3 C8 P1 153.5(3)
C26 N3 C9 P2 -155.3(2)
C78 C74 C73 C72 -178.2(3)
C45 C44 C34 C35 13.8(6)
C45 C44 C34 C33 -168.3(4)
C2 C1 C5 Mo1 68.1(2)
C2 C1 C5 C4 1.5(4)
C2 C3 C4 Mo1 -62.9(3)
C2 C3 C4 C5 1.2(4)
C70 C66 C67 C68 -179.6(4)
C70 C66 C65 C64 178.4(4)
C17 C16 C21 C20 -0.2(7)
C5 C1 C2 Mo1 -63.9(2)
C5 C1 C2 C3 -0.8(4)
C4 C3 C2 Mo1 60.2(2)
C4 C3 C2 C1 -0.3(4)
C21 C16 C17 C18 0.7(8)
C18 C19 C20 C21 1.8(10)
C20 C19 C18 C17 -1.2(10)
C47 C44 C34 C35 133.4(5)
C47 C44 C34 C33 -48.7(5)
C46 C44 C34 C35 -105.4(6)
C46 C44 C34 C33 72.5(6)
